data_1519112
loop_
_publ_author_name
'Abel, Edward W.'
'Mazid, Muhammed A.'
'Hursthouse, Michael B.'

_publ_section_title
;
 90MZ11 - C11H30cl2Pt2S2
;
_journal_name_full 'Crystal Structure Report Archive'
_journal_page_first 1016
_journal_year 1990
_chemical_formula_sum 'C11 H30 Cl2 Pt2 S2'
_chemical_formula_weight 687.55
_space_group_IT_number 14
_symmetry_cell_setting monoclinic
_symmetry_space_group_name_Hall '-P 2yn'
_symmetry_space_group_name_H-M 'P 1 21/n 1'
_atom_sites_solution_hydrogens geom
_atom_sites_solution_primary direct
_atom_sites_solution_secondary difmap
_cell_angle_alpha 90.00
_cell_angle_beta 102.690(10)
_cell_angle_gamma 90.00
_cell_formula_units_Z 4
_cell_length_a 10.543(2)
_cell_length_b 13.847(3)
_cell_length_c 13.499(2)
_cell_measurement_temperature 293(2)
_cell_volume 1922.6(6)
_computing_cell_refinement REFINE
_computing_data_collection 'MADNES (Pflugrath & Messerschmidt, 1989)'
_computing_data_reduction 'ABSURD (Karaulov, 1992)'
_computing_publication_material SHELXL97
_computing_structure_refinement 'SHELXL97 (Sheldrick, 2008)'
_computing_structure_solution 'SIR92 (Altomare, Cascarano, Giacovazzo & Guaglitardi, 1993)'
_diffrn_ambient_temperature 293(2)
_diffrn_measured_fraction_theta_full 0.998
_diffrn_measured_fraction_theta_max 0.998
_diffrn_measurement_device_type 'Delft instruments FAST area detector'
_diffrn_radiation_monochromator graphite
_diffrn_radiation_source 'rotating anode generator'
_diffrn_radiation_type MoK\a
_diffrn_radiation_wavelength 0.71073
_diffrn_reflns_av_R_equivalents 0.0507
_diffrn_reflns_av_sigmaI/netI 0.0691
_diffrn_reflns_limit_h_max 12
_diffrn_reflns_limit_h_min -12
_diffrn_reflns_limit_k_max 0
_diffrn_reflns_limit_k_min -16
_diffrn_reflns_limit_l_max 3
_diffrn_reflns_limit_l_min -16
_diffrn_reflns_number 3609
_diffrn_reflns_theta_full 24.97
_diffrn_reflns_theta_max 24.97
_diffrn_reflns_theta_min 2.47
_exptl_absorpt_coefficient_mu 15.014
_exptl_absorpt_correction_type none
_exptl_crystal_colour unk
_exptl_crystal_density_diffrn 2.375
_exptl_crystal_density_method 'not measured'
_exptl_crystal_description unk
_exptl_crystal_F_000 1272
_refine_diff_density_max 6.805
_refine_diff_density_min -5.583
_refine_diff_density_rms 0.669
_refine_ls_extinction_method none
_refine_ls_goodness_of_fit_ref 1.010
_refine_ls_hydrogen_treatment constr
_refine_ls_matrix_type full
_refine_ls_number_parameters 162
_refine_ls_number_reflns 3370
_refine_ls_number_restraints 6
_refine_ls_restrained_S_all 1.009
_refine_ls_R_factor_all 0.1188
_refine_ls_R_factor_gt 0.0929
_refine_ls_shift/su_max 0.000
_refine_ls_shift/su_mean 0.000
_refine_ls_structure_factor_coef Fsqd
_refine_ls_weighting_details 'calc w=1/[\s^2^(Fo^2^)+(0.1959P)^2^+0.0000P] where P=(Fo^2^+2Fc^2^)/3'
_refine_ls_weighting_scheme calc
_refine_ls_wR_factor_gt 0.2261
_refine_ls_wR_factor_ref 0.2409
_reflns_number_gt 2423
_reflns_number_total 3370
_reflns_threshold_expression >2\s(I)
_cod_data_source_file eCrystal-1016.cif
_cod_data_source_block solve
_cod_depositor_comments
;
Citation :
Abel, Edward W. and Mazid, Muhammed A. and Hursthouse, Michael B. (1990) 
University of Southampton, Crystal Structure Report Archive. 
(doi:10.5258/ecrystals/1016)
http://ecrystals.chem.soton.ac.uk/1016/

The following automatic conversions were performed:

'_symmetry_cell_setting' value 'Monoclinic' changed to 'monoclinic'
according to the built-in table from CIF Core dictionary named
'cif_core.dic' version 2.4.1 from 2010-06-29.

Automatic conversion script
Id: cif_fix_values 3105 2015-03-04 15:46:00Z robertas 
;
_cod_original_sg_symbol_H-M P2(1)/n
_cod_database_code 1519112

loop_
_symmetry_equiv_pos_as_xyz
'x, y, z'
'-x+1/2, y+1/2, -z+1/2'
'-x, -y, -z'
'x-1/2, -y-1/2, z-1/2'

loop_
_atom_site_label
_atom_site_type_symbol
_atom_site_fract_x
_atom_site_fract_y
_atom_site_fract_z
_atom_site_U_iso_or_equiv
_atom_site_adp_type
_atom_site_occupancy
_atom_site_symmetry_multiplicity
_atom_site_calc_flag
_atom_site_refinement_flags
_atom_site_disorder_assembly
_atom_site_disorder_group
Pt01 Pt 0.21821(7) 0.08959(6) 0.85891(6) 0.0334(3) Uani 1 1 d . . .
Pt02 Pt 0.48503(8) 0.13589(6) 0.73551(6) 0.0323(3) Uani 1 1 d . . .
Cl1 Cl 0.4277(5) 0.0097(4) 0.8492(5) 0.0417(13) Uani 1 1 d . . .
Cl2 Cl 0.2571(5) 0.1971(4) 0.7189(4) 0.0370(12) Uani 1 1 d . . .
S005 S 0.5413(5) 0.2534(4) 0.8767(4) 0.0315(11) Uani 1 1 d . . .
S006 S 0.3364(5) 0.1996(4) 0.9921(4) 0.0362(12) Uani 1 1 d . . .
C6 C 0.506(2) 0.2011(16) 0.9872(15) 0.036(5) Uani 1 1 d U . .
H6A H 0.5541 0.2361 1.0458 0.043 Uiso 1 1 calc R . .
H6B H 0.5381 0.1351 0.9925 0.043 Uiso 1 1 calc R . .
C5 C 0.370(3) 0.3964(19) 1.027(3) 0.074(9) Uani 1 1 d . . .
H01A H 0.3876 0.3722 1.0955 0.111 Uiso 1 1 calc R . .
H01B H 0.3238 0.4565 1.0241 0.111 Uiso 1 1 calc R . .
H01C H 0.4503 0.4064 1.0064 0.111 Uiso 1 1 calc R . .
C1 C 0.192(2) 0.001(2) 0.971(2) 0.058(7) Uani 1 1 d . . .
H01D H 0.1895 -0.0646 0.9484 0.087 Uiso 1 1 calc R . .
H01E H 0.1114 0.0168 0.9896 0.087 Uiso 1 1 calc R . .
H01F H 0.2624 0.0093 1.0292 0.087 Uiso 1 1 calc R . .
C4 C 0.288(2) 0.3238(16) 0.9570(18) 0.042(6) Uani 1 1 d . . .
H01G H 0.2959 0.3356 0.8879 0.050 Uiso 1 1 calc R . .
H01H H 0.1971 0.3324 0.9595 0.050 Uiso 1 1 calc R . .
C9 C 0.525(2) 0.233(2) 0.6381(19) 0.058(8) Uani 1 1 d . . .
H2A H 0.4479 0.2465 0.5875 0.087 Uiso 1 1 calc R . .
H2B H 0.5908 0.2076 0.6059 0.087 Uiso 1 1 calc R . .
H2C H 0.5562 0.2911 0.6739 0.087 Uiso 1 1 calc R . .
C2 C 0.113(3) -0.006(2) 0.753(2) 0.064(8) Uani 1 1 d . . .
H7A H 0.0819 -0.0582 0.7882 0.096 Uiso 1 1 calc R . .
H7B H 0.1685 -0.0312 0.7117 0.096 Uiso 1 1 calc R . .
H7C H 0.0410 0.0271 0.7116 0.096 Uiso 1 1 calc R . .
C7 C 0.718(2) 0.266(2) 0.9236(18) 0.050(6) Uani 1 1 d . . .
H4A H 0.7368 0.2951 0.9907 0.059 Uiso 1 1 calc R . .
H4B H 0.7595 0.2033 0.9281 0.059 Uiso 1 1 calc R . .
C3 C 0.038(2) 0.155(3) 0.858(2) 0.063(8) Uani 1 1 d . . .
H8A H -0.0129 0.1563 0.7893 0.094 Uiso 1 1 calc R . .
H8B H 0.0521 0.2198 0.8828 0.094 Uiso 1 1 calc R . .
H8C H -0.0068 0.1188 0.8998 0.094 Uiso 1 1 calc R . .
C8 C 0.771(3) 0.330(3) 0.850(2) 0.079(11) Uani 1 1 d . . .
H9A H 0.8592 0.3475 0.8799 0.119 Uiso 1 1 calc R . .
H9B H 0.7189 0.3875 0.8365 0.119 Uiso 1 1 calc R . .
H9C H 0.7676 0.2957 0.7880 0.119 Uiso 1 1 calc R . .
C10 C 0.668(3) 0.083(2) 0.751(3) 0.067(8) Uani 1 1 d . . .
H10A H 0.6680 0.0314 0.7033 0.101 Uiso 1 1 calc R . .
H10B H 0.6984 0.0583 0.8190 0.101 Uiso 1 1 calc R . .
H10C H 0.7254 0.1332 0.7390 0.101 Uiso 1 1 calc R . .
C11 C 0.420(4) 0.042(3) 0.613(2) 0.085(11) Uani 1 1 d . . .
H11A H 0.3308 0.0562 0.5824 0.127 Uiso 1 1 calc R . .
H11B H 0.4269 -0.0235 0.6369 0.127 Uiso 1 1 calc R . .
H11C H 0.4723 0.0504 0.5638 0.127 Uiso 1 1 calc R . .

loop_
_atom_site_aniso_label
_atom_site_aniso_U_11
_atom_site_aniso_U_22
_atom_site_aniso_U_33
_atom_site_aniso_U_23
_atom_site_aniso_U_13
_atom_site_aniso_U_12
Pt01 0.0279(5) 0.0332(5) 0.0374(5) 0.0047(3) 0.0035(4) -0.0019(3)
Pt02 0.0320(5) 0.0346(5) 0.0307(5) 0.0009(3) 0.0076(3) 0.0053(3)
Cl1 0.041(3) 0.029(3) 0.053(3) 0.008(2) 0.006(2) 0.009(2)
Cl2 0.028(2) 0.043(3) 0.035(3) 0.009(2) -0.003(2) 0.007(2)
S005 0.030(3) 0.033(3) 0.030(2) -0.001(2) 0.002(2) -0.003(2)
S006 0.037(3) 0.039(3) 0.032(3) 0.006(2) 0.005(2) 0.002(2)
C6 0.031(10) 0.040(12) 0.027(10) -0.003(9) -0.015(8) -0.024(9)
C5 0.08(2) 0.029(14) 0.11(3) -0.008(16) 0.013(19) 0.018(15)
C1 0.026(12) 0.066(18) 0.09(2) -0.008(16) 0.030(13) -0.018(12)
C4 0.038(12) 0.032(12) 0.053(14) -0.033(11) 0.005(10) -0.014(10)
C9 0.019(10) 0.10(2) 0.048(15) 0.018(15) -0.004(10) 0.023(13)
C2 0.071(19) 0.07(2) 0.057(16) -0.020(15) 0.028(15) -0.025(16)
C7 0.036(12) 0.065(17) 0.047(14) -0.007(13) 0.008(11) -0.017(12)
C3 0.033(13) 0.10(2) 0.054(16) 0.010(16) 0.009(12) -0.002(14)
C8 0.08(2) 0.10(3) 0.058(18) 0.021(18) 0.018(16) -0.06(2)
C10 0.049(16) 0.062(19) 0.09(2) -0.003(16) 0.015(15) 0.026(14)
C11 0.14(3) 0.07(2) 0.035(15) -0.004(14) 0.011(17) 0.01(2)

loop_
_atom_type_symbol
_atom_type_description
_atom_type_scat_dispersion_real
_atom_type_scat_dispersion_imag
_atom_type_scat_source
C C 0.0033 0.0016 'International Tables Vol C Tables 4.2.6.8 and 6.1.1.4'
H H 0.0000 0.0000 'International Tables Vol C Tables 4.2.6.8 and 6.1.1.4'
S S 0.1246 0.1234 'International Tables Vol C Tables 4.2.6.8 and 6.1.1.4'
Cl Cl 0.1484 0.1585 'International Tables Vol C Tables 4.2.6.8 and 6.1.1.4'
Pt Pt -1.7033 8.3905 'International Tables Vol C Tables 4.2.6.8 and 6.1.1.4'

loop_
_geom_angle_atom_site_label_1
_geom_angle_atom_site_label_2
_geom_angle_atom_site_label_3
_geom_angle
_geom_angle_site_symmetry_1
_geom_angle_site_symmetry_3
C1 Pt01 C2 89.3(12) . .
C1 Pt01 C3 89.7(10) . .
C2 Pt01 C3 85.7(12) . .
C1 Pt01 S006 87.6(8) . .
C2 Pt01 S006 176.6(8) . .
C3 Pt01 S006 92.9(9) . .
C1 Pt01 Cl1 92.3(7) . .
C2 Pt01 Cl1 91.5(9) . .
C3 Pt01 Cl1 176.5(8) . .
S006 Pt01 Cl1 90.06(19) . .
C1 Pt01 Cl2 178.3(7) . .
C2 Pt01 Cl2 90.7(8) . .
C3 Pt01 Cl2 92.0(8) . .
S006 Pt01 Cl2 92.43(18) . .
Cl1 Pt01 Cl2 86.01(17) . .
C9 Pt02 C10 88.8(11) . .
C9 Pt02 C11 88.7(13) . .
C10 Pt02 C11 89.8(14) . .
C9 Pt02 S005 90.9(9) . .
C10 Pt02 S005 95.5(9) . .
C11 Pt02 S005 174.6(10) . .
C9 Pt02 Cl1 176.8(8) . .
C10 Pt02 Cl1 92.0(10) . .
C11 Pt02 Cl1 88.2(9) . .
S005 Pt02 Cl1 92.09(19) . .
C9 Pt02 Cl2 93.0(6) . .
C10 Pt02 Cl2 178.2(10) . .
C11 Pt02 Cl2 89.9(11) . .
S005 Pt02 Cl2 84.81(17) . .
Cl1 Pt02 Cl2 86.25(17) . .
Pt02 Cl1 Pt01 93.38(17) . .
Pt01 Cl2 Pt02 92.53(16) . .
C6 S005 C7 97.7(10) . .
C6 S005 Pt02 108.7(7) . .
C7 S005 Pt02 112.4(9) . .
C6 S006 C4 101.8(11) . .
C6 S006 Pt01 109.0(7) . .
C4 S006 Pt01 108.9(7) . .
S005 C6 S006 115.3(11) . .
S005 C6 H6A 108.4 . .
S006 C6 H6A 108.4 . .
S005 C6 H6B 108.4 . .
S006 C6 H6B 108.4 . .
H6A C6 H6B 107.5 . .
C4 C5 H01A 109.5 . .
C4 C5 H01B 109.5 . .
H01A C5 H01B 109.5 . .
C4 C5 H01C 109.5 . .
H01A C5 H01C 109.5 . .
H01B C5 H01C 109.5 . .
Pt01 C1 H01D 109.5 . .
Pt01 C1 H01E 109.5 . .
H01D C1 H01E 109.5 . .
Pt01 C1 H01F 109.5 . .
H01D C1 H01F 109.5 . .
H01E C1 H01F 109.5 . .
C5 C4 S006 111.9(18) . .
C5 C4 H01G 109.2 . .
S006 C4 H01G 109.2 . .
C5 C4 H01H 109.2 . .
S006 C4 H01H 109.2 . .
H01G C4 H01H 107.9 . .
Pt02 C9 H2A 109.5 . .
Pt02 C9 H2B 109.5 . .
H2A C9 H2B 109.5 . .
Pt02 C9 H2C 109.5 . .
H2A C9 H2C 109.5 . .
H2B C9 H2C 109.5 . .
Pt01 C2 H7A 109.5 . .
Pt01 C2 H7B 109.5 . .
H7A C2 H7B 109.5 . .
Pt01 C2 H7C 109.5 . .
H7A C2 H7C 109.5 . .
H7B C2 H7C 109.5 . .
C8 C7 S005 109(2) . .
C8 C7 H4A 110.0 . .
S005 C7 H4A 110.0 . .
C8 C7 H4B 110.0 . .
S005 C7 H4B 110.0 . .
H4A C7 H4B 108.3 . .
Pt01 C3 H8A 109.5 . .
Pt01 C3 H8B 109.5 . .
H8A C3 H8B 109.5 . .
Pt01 C3 H8C 109.5 . .
H8A C3 H8C 109.5 . .
H8B C3 H8C 109.5 . .
C7 C8 H9A 109.5 . .
C7 C8 H9B 109.5 . .
H9A C8 H9B 109.5 . .
C7 C8 H9C 109.5 . .
H9A C8 H9C 109.5 . .
H9B C8 H9C 109.5 . .
Pt02 C10 H10A 109.5 . .
Pt02 C10 H10B 109.5 . .
H10A C10 H10B 109.5 . .
Pt02 C10 H10C 109.5 . .
H10A C10 H10C 109.5 . .
H10B C10 H10C 109.5 . .
Pt02 C11 H11A 109.5 . .
Pt02 C11 H11B 109.5 . .
H11A C11 H11B 109.5 . .
Pt02 C11 H11C 109.5 . .
H11A C11 H11C 109.5 . .
H11B C11 H11C 109.5 . .

loop_
_geom_bond_atom_site_label_1
_geom_bond_atom_site_label_2
_geom_bond_distance
_geom_bond_site_symmetry_2
Pt01 C1 2.01(3) .
Pt01 C2 2.08(3) .
Pt01 C3 2.10(3) .
Pt01 S006 2.474(6) .
Pt01 Cl1 2.499(5) .
Pt01 Cl2 2.510(5) .
Pt02 C9 1.99(3) .
Pt02 C10 2.04(3) .
Pt02 C11 2.10(3) .
Pt02 S005 2.478(5) .
Pt02 Cl1 2.486(6) .
Pt02 Cl2 2.511(5) .
S005 C6 1.77(2) .
S005 C7 1.84(2) .
S006 C6 1.81(2) .
S006 C4 1.83(2) .
C6 H6A 0.9700 .
C6 H6B 0.9700 .
C5 C4 1.52(4) .
C5 H01A 0.9600 .
C5 H01B 0.9600 .
C5 H01C 0.9600 .
C1 H01D 0.9600 .
C1 H01E 0.9600 .
C1 H01F 0.9600 .
C4 H01G 0.9700 .
C4 H01H 0.9700 .
C9 H2A 0.9600 .
C9 H2B 0.9600 .
C9 H2C 0.9600 .
C2 H7A 0.9600 .
C2 H7B 0.9600 .
C2 H7C 0.9600 .
C7 C8 1.52(3) .
C7 H4A 0.9700 .
C7 H4B 0.9700 .
C3 H8A 0.9600 .
C3 H8B 0.9600 .
C3 H8C 0.9600 .
C8 H9A 0.9600 .
C8 H9B 0.9600 .
C8 H9C 0.9600 .
C10 H10A 0.9600 .
C10 H10B 0.9600 .
C10 H10C 0.9600 .
C11 H11A 0.9600 .
C11 H11B 0.9600 .
C11 H11C 0.9600 .
